data_4131682
loop_
_publ_author_name
'Zhu, Lin'
'Sheng, Daopeng'
'Xu, Chao'
'Dai, Xing'
'Silver, Mark A.'
'Li, Jie'
'Li, Peng'
'Wang, Yaxing'
'Wang, Yanlong'
'Chen, Lanhua'
'Xiao, Chengliang'
'Chen, Jing'
'Zhou, Ruhong'
'Zhang, Chao'
'Farha, Omar K.'
'Chai, Zhifang'
'Albrecht-Schmitt, Thomas E'
'Wang, Shuao'

_publ_section_title
;
 Identifying the Recognition Site for Selective Trapping of
 <sup>99</sup>TcO<sub>4</sub><sup>-</sup> in a Hydrolytically Stable and
 Radiation Resistant Cationic Metal-Organic Framework.
;
_journal_issue 42
_journal_name_full 'Journal of the American Chemical Society'
_journal_page_first 14873
_journal_page_last 14876
_journal_paper_doi 10.1021/jacs.7b08632
_journal_volume 139
_journal_year 2017
_chemical_formula_moiety 'C38 H28 N8 Ni O2, 0.3(O4 Tc)'
_chemical_formula_sum 'C38 H28 N8 Ni O3.2 Tc0.3'
_chemical_formula_weight 735.99
_space_group_crystal_system triclinic
_space_group_IT_number 2
_space_group_name_Hall '-P 1'
_space_group_name_H-M_alt 'P -1'
_atom_sites_solution_hydrogens geom
_audit_creation_method SHELXL-2014/7
_cell_angle_alpha 106.100(5)
_cell_angle_beta 109.903(5)
_cell_angle_gamma 109.451(5)
_cell_formula_units_Z 2
_cell_length_a 14.665(2)
_cell_length_b 16.116(3)
_cell_length_c 16.329(3)
_cell_measurement_reflns_used 9558
_cell_measurement_temperature 173(2)
_cell_measurement_theta_max 26.73
_cell_measurement_theta_min 2.52
_cell_volume 3071.5(10)
_computing_cell_refinement 'Bruker SAINT'
_computing_data_collection 'Bruker APEX2'
_computing_data_reduction 'Bruker SAINT'
_computing_molecular_graphics 'Bruker SHELXTL'
_computing_publication_material 'Bruker SHELXTL'
_computing_structure_refinement 'SHELXL-2014 (Sheldrick 2014)'
_computing_structure_solution 'SHELXS-97 (Sheldrick 2008)'
_diffrn_ambient_temperature 173(2)
_diffrn_measured_fraction_theta_full 0.991
_diffrn_measured_fraction_theta_max 0.989
_diffrn_measurement_device_type 'Bruker APEX-II CCD'
_diffrn_measurement_method '\f and \w scans'
_diffrn_radiation_type MoK\a
_diffrn_radiation_wavelength 0.71073
_diffrn_reflns_av_R_equivalents 0.0530
_diffrn_reflns_av_unetI/netI 0.0305
_diffrn_reflns_Laue_measured_fraction_full 0.991
_diffrn_reflns_Laue_measured_fraction_max 0.989
_diffrn_reflns_limit_h_max 19
_diffrn_reflns_limit_h_min -19
_diffrn_reflns_limit_k_max 20
_diffrn_reflns_limit_k_min -20
_diffrn_reflns_limit_l_max 21
_diffrn_reflns_limit_l_min -21
_diffrn_reflns_number 150177
_diffrn_reflns_point_group_measured_fraction_full 0.991
_diffrn_reflns_point_group_measured_fraction_max 0.989
_diffrn_reflns_theta_full 25.242
_diffrn_reflns_theta_max 27.583
_diffrn_reflns_theta_min 2.521
_exptl_absorpt_coefficient_mu 0.409
_exptl_absorpt_correction_T_max 0.940
_exptl_absorpt_correction_T_min 0.907
_exptl_absorpt_correction_type multi-scan
_exptl_crystal_colour blue
_exptl_crystal_density_diffrn 0.796
_exptl_crystal_description block
_exptl_crystal_F_000 757
_exptl_crystal_size_max 0.300
_exptl_crystal_size_mid 0.200
_exptl_crystal_size_min 0.150
_refine_diff_density_max 1.431
_refine_diff_density_min -0.426
_refine_diff_density_rms 0.084
_refine_ls_extinction_method none
_refine_ls_goodness_of_fit_ref 1.522
_refine_ls_hydrogen_treatment constr
_refine_ls_matrix_type full
_refine_ls_number_parameters 482
_refine_ls_number_reflns 14074
_refine_ls_number_restraints 0
_refine_ls_restrained_S_all 1.522
_refine_ls_R_factor_all 0.0760
_refine_ls_R_factor_gt 0.0606
_refine_ls_shift/su_max 0.000
_refine_ls_shift/su_mean 0.000
_refine_ls_structure_factor_coef Fsqd
_refine_ls_weighting_details 'w=1/[\s^2^(Fo^2^)+(0.1000P)^2^] where P=(Fo^2^+2Fc^2^)/3'
_refine_ls_weighting_scheme calc
_refine_ls_wR_factor_gt 0.1936
_refine_ls_wR_factor_ref 0.2024
_reflns_Friedel_coverage 0.000
_reflns_number_gt 11248
_reflns_number_total 14074
_reflns_threshold_expression 'I > 2\s(I)'
_cod_data_source_file ja7b08632_si_003.cif
_cod_data_source_block SCU1O1-TcO4
_cod_original_cell_volume 3071.5(9)
_cod_original_formula_sum 'C38 H28 N8 Ni O3.20 Tc0.30'
_cod_database_code 4131682
_shelx_shelxl_version_number 2014/7
_shelx_space_group_comment
;
The symmetry employed for this shelxl refinement is uniquely defined
by the following loop, which should always be used as a source of
symmetry information in preference to the above space-group names.
They are only intended as comments.
;
_shelx_estimated_absorpt_t_min 0.887
_shelx_estimated_absorpt_t_max 0.941

loop_
_space_group_symop_operation_xyz
'x, y, z'
'-x, -y, -z'

loop_
_atom_site_label
_atom_site_type_symbol
_atom_site_fract_x
_atom_site_fract_y
_atom_site_fract_z
_atom_site_U_iso_or_equiv
_atom_site_adp_type
_atom_site_occupancy
_atom_site_site_symmetry_order
_atom_site_calc_flag
_atom_site_refinement_flags_posn
_atom_site_refinement_flags_adp
_atom_site_refinement_flags_occupancy
Ni1 Ni -0.07633(2) 0.10911(2) 0.08660(2) 0.02420(11) Uani 1 1 d . . .
Tc1 Tc 0.61559(9) 0.29723(7) 0.71265(7) 0.0577(2) Uani 0.3 1 d . . P
O1 O -0.07920(14) 0.05229(12) -0.04674(12) 0.0324(4) Uani 1 1 d . . .
O2 O -0.03418(13) -0.05292(11) -0.12247(11) 0.0308(3) Uani 1 1 d . . .
N8 N -0.06287(16) 0.15194(13) 0.22396(13) 0.0298(4) Uani 1 1 d . . .
N7 N 0.01045(16) 0.21815(15) 0.38249(14) 0.0360(5) Uani 1 1 d . . .
N6 N 0.20127(16) 0.02845(13) 0.95403(14) 0.0315(4) Uani 1 1 d . . .
N5 N 0.28637(16) 0.15835(14) 0.93602(15) 0.0370(5) Uani 1 1 d . . .
N4 N 0.18674(16) 0.84144(14) 0.96639(14) 0.0324(4) Uani 1 1 d . . .
N2 N 0.94423(17) 0.75435(14) 0.86724(16) 0.0370(5) Uani 1 1 d . . .
N3 N 0.26802(17) 0.74894(15) 0.96755(15) 0.0378(5) Uani 1 1 d . . .
C2 C 0.33731(17) 0.36516(15) 0.82260(15) 0.0262(4) Uani 1 1 d . . .
C3 C 0.33393(17) 0.52578(16) 0.83890(16) 0.0273(5) Uani 1 1 d . . .
N1 N 0.78299(17) 0.63749(15) 0.82642(18) 0.0429(5) Uani 1 1 d . . .
C4 C 0.25749(18) 0.38464(16) 0.67505(16) 0.0280(5) Uani 1 1 d . . .
C1 C 0.34953(17) 0.44216(15) 0.78255(15) 0.0255(4) Uani 1 1 d . . .
C38 C -0.03304(17) 0.00009(15) -0.04866(15) 0.0257(4) Uani 1 1 d . . .
C5 C 0.46443(18) 0.49145(15) 0.79110(16) 0.0266(5) Uani 1 1 d . . .
C8 C 0.30308(19) 0.22617(16) 0.89509(17) 0.0326(5) Uani 1 1 d . . .
C34 C 0.02904(19) 0.20156(17) 0.30596(17) 0.0349(5) Uani 1 1 d . . .
H34A H 0.0987 0.2228 0.3107 0.042 Uiso 1 1 calc R U .
C28 C 0.1924(2) 0.07573(16) 0.90002(18) 0.0351(5) Uani 1 1 d . . .
H28A H 0.1287 0.0545 0.8436 0.042 Uiso 1 1 calc R U .
C18 C 0.09322(19) 0.27322(18) 0.48302(16) 0.0350(5) Uani 1 1 d . . .
C9 C 0.2173(2) 0.24424(18) 0.85103(19) 0.0379(6) Uani 1 1 d . . .
H9A H 0.1489 0.2111 0.8463 0.045 Uiso 1 1 calc R U .
C37 C 0.85306(19) 0.73298(17) 0.87070(19) 0.0371(6) Uani 1 1 d . . .
H37A H 0.8376 0.7803 0.9015 0.044 Uiso 1 1 calc R U .
C11 C 0.3133(2) 0.53225(18) 0.91664(18) 0.0358(5) Uani 1 1 d . . .
H11A H 0.3115 0.4849 0.9390 0.043 Uiso 1 1 calc R U .
C10 C 0.2352(2) 0.31200(18) 0.81458(19) 0.0385(6) Uani 1 1 d . . .
H10A H 0.1771 0.3227 0.7835 0.046 Uiso 1 1 calc R U .
C31 C 0.20868(19) 0.78086(17) 0.91430(18) 0.0333(5) Uani 1 1 d . . .
H31A H 0.1860 0.7622 0.8485 0.040 Uiso 1 1 calc R U .
C13 C 0.29776(19) 0.67749(17) 0.92884(17) 0.0329(5) Uani 1 1 d . . .
C23 C 0.6750(2) 0.59002(17) 0.81550(19) 0.0363(6) Uani 1 1 d . . .
C12 C 0.2955(2) 0.6064(2) 0.96185(19) 0.0414(6) Uani 1 1 d . . .
H12A H 0.2820 0.6089 1.0139 0.050 Uiso 1 1 calc R U .
C25 C 0.5556(2) 0.54721(19) 0.88273(18) 0.0387(6) Uani 1 1 d . . .
H25A H 0.5457 0.5522 0.9369 0.046 Uiso 1 1 calc R U .
C33 C -0.1453(2) 0.13598(19) 0.24939(18) 0.0387(6) Uani 1 1 d . . .
H33A H -0.2203 0.1019 0.2058 0.046 Uiso 1 1 calc R U .
C6 C 0.4192(2) 0.34195(18) 0.86202(19) 0.0383(6) Uani 1 1 d . . .
H6B H 0.4868 0.3732 0.8646 0.046 Uiso 1 1 calc R U .
C15 C 0.3448(2) 0.60307(17) 0.81269(18) 0.0370(6) Uani 1 1 d . . .
H15A H 0.3646 0.6040 0.7644 0.044 Uiso 1 1 calc R U .
C14 C 0.3267(2) 0.67796(18) 0.85723(19) 0.0388(6) Uani 1 1 d . . .
H14A H 0.3341 0.7285 0.8388 0.047 Uiso 1 1 calc R U .
C20 C 0.1697(2) 0.4039(2) 0.63978(19) 0.0432(6) Uani 1 1 d . . .
H20A H 0.1659 0.4543 0.6808 0.052 Uiso 1 1 calc R U .
C32 C -0.1015(2) 0.1769(2) 0.34645(19) 0.0462(7) Uani 1 1 d . . .
H32A H -0.1394 0.1771 0.3820 0.055 Uiso 1 1 calc R U .
C21 C 0.4814(2) 0.4884(2) 0.7114(2) 0.0497(7) Uani 1 1 d . . .
H21A H 0.4216 0.4526 0.6492 0.060 Uiso 1 1 calc R U .
C24 C 0.6612(2) 0.59581(19) 0.8958(2) 0.0440(6) Uani 1 1 d . . .
H24A H 0.7215 0.6316 0.9578 0.053 Uiso 1 1 calc R U .
C7 C 0.4022(2) 0.2724(2) 0.8980(2) 0.0453(6) Uani 1 1 d . . .
H7A H 0.4581 0.2573 0.9241 0.054 Uiso 1 1 calc R U .
C19 C 0.0877(2) 0.3479(2) 0.54338(19) 0.0484(7) Uani 1 1 d . . .
H19A H 0.0295 0.3611 0.5199 0.058 Uiso 1 1 calc R U .
C17 C 0.1770(2) 0.2517(2) 0.51653(19) 0.0460(6) Uani 1 1 d . . .
H17A H 0.1793 0.2004 0.4752 0.055 Uiso 1 1 calc R U .
C16 C 0.2584(2) 0.30656(19) 0.61238(18) 0.0436(6) Uani 1 1 d . . .
H16A H 0.3148 0.2910 0.6353 0.052 Uiso 1 1 calc R U .
C22 C 0.5864(2) 0.5383(3) 0.7238(2) 0.0590(8) Uani 1 1 d . . .
H22A H 0.5966 0.5367 0.6703 0.071 Uiso 1 1 calc R U .
C30 C 0.2342(3) 0.8494(3) 1.0571(2) 0.0612(9) Uani 1 1 d . . .
H30A H 0.2324 0.8882 1.1100 0.073 Uiso 1 1 calc R U .
C29 C 0.2847(3) 0.7926(3) 1.0597(2) 0.0678(11) Uani 1 1 d . . .
H29A H 0.3229 0.7850 1.1132 0.081 Uiso 1 1 calc R U .
C27 C 0.3043(3) 0.0850(2) 1.0294(3) 0.0768(13) Uani 1 1 d . . .
H27A H 0.3345 0.0707 1.0803 0.092 Uiso 1 1 calc R U .
C26 C 0.3569(3) 0.1646(3) 1.0201(3) 0.0920(16) Uani 1 1 d . . .
H26A H 0.4283 0.2148 1.0632 0.110 Uiso 1 1 calc R U .
C35 C 0.9268(3) 0.6652(2) 0.8062(3) 0.0749(12) Uani 1 1 d . . .
H35A H 0.9764 0.6562 0.7862 0.090 Uiso 1 1 calc R U .
C36 C 0.8275(3) 0.5929(2) 0.7798(3) 0.0759(12) Uani 1 1 d . . .
H36A H 0.7961 0.5268 0.7386 0.091 Uiso 1 1 calc R U .
O3 O 0.6685(9) 0.3474(6) 0.6463(7) 0.097(3) Uani 0.3 1 d . . P
O4 O 0.6884(16) 0.3858(9) 0.8283(8) 0.151(6) Uani 0.3 1 d . . P
O5 O 0.6405(11) 0.1992(8) 0.7114(9) 0.110(4) Uani 0.3 1 d . . P
O6 O 0.4713(12) 0.2549(11) 0.6580(10) 0.134(4) Uiso 0.3 1 d . . P

loop_
_atom_site_aniso_label
_atom_site_aniso_U_11
_atom_site_aniso_U_22
_atom_site_aniso_U_33
_atom_site_aniso_U_23
_atom_site_aniso_U_13
_atom_site_aniso_U_12
Ni1 0.02567(17) 0.02178(16) 0.02642(17) 0.00996(12) 0.01394(13) 0.01158(12)
Tc1 0.0866(7) 0.0629(5) 0.0561(5) 0.0407(5) 0.0418(5) 0.0499(5)
O1 0.0442(9) 0.0376(9) 0.0317(8) 0.0201(7) 0.0218(7) 0.0288(8)
O2 0.0335(8) 0.0332(8) 0.0270(8) 0.0107(7) 0.0140(7) 0.0195(7)
N8 0.0293(10) 0.0287(9) 0.0253(9) 0.0082(8) 0.0118(8) 0.0117(8)
N7 0.0280(10) 0.0428(11) 0.0242(10) 0.0080(9) 0.0095(8) 0.0114(9)
N6 0.0320(10) 0.0253(9) 0.0282(10) 0.0112(8) 0.0113(8) 0.0078(8)
N5 0.0315(10) 0.0281(10) 0.0395(11) 0.0176(9) 0.0109(9) 0.0055(8)
N4 0.0352(10) 0.0305(10) 0.0325(10) 0.0116(8) 0.0158(9) 0.0189(8)
N2 0.0355(11) 0.0297(10) 0.0555(13) 0.0203(10) 0.0309(10) 0.0149(9)
N3 0.0402(11) 0.0394(11) 0.0363(11) 0.0133(9) 0.0153(9) 0.0273(10)
C2 0.0244(10) 0.0250(10) 0.0246(11) 0.0085(9) 0.0112(9) 0.0093(8)
C3 0.0236(10) 0.0278(11) 0.0263(11) 0.0106(9) 0.0106(9) 0.0101(9)
N1 0.0364(11) 0.0332(11) 0.0648(15) 0.0210(11) 0.0343(11) 0.0125(9)
C4 0.0266(11) 0.0307(11) 0.0249(11) 0.0114(9) 0.0121(9) 0.0127(9)
C1 0.0249(10) 0.0261(10) 0.0250(11) 0.0106(9) 0.0126(9) 0.0115(9)
C38 0.0279(11) 0.0229(10) 0.0268(11) 0.0116(9) 0.0150(9) 0.0099(9)
C5 0.0288(11) 0.0253(10) 0.0294(11) 0.0131(9) 0.0158(9) 0.0137(9)
C8 0.0311(12) 0.0247(11) 0.0327(12) 0.0127(10) 0.0117(10) 0.0069(9)
C34 0.0279(11) 0.0370(12) 0.0313(12) 0.0076(10) 0.0139(10) 0.0129(10)
C28 0.0320(12) 0.0276(11) 0.0351(13) 0.0147(10) 0.0104(10) 0.0078(10)
C18 0.0310(12) 0.0438(13) 0.0225(11) 0.0114(10) 0.0099(10) 0.0149(10)
C9 0.0318(12) 0.0355(13) 0.0444(14) 0.0191(11) 0.0193(11) 0.0115(10)
C37 0.0332(12) 0.0268(11) 0.0463(14) 0.0103(11) 0.0210(11) 0.0118(10)
C11 0.0418(13) 0.0420(13) 0.0356(13) 0.0225(11) 0.0211(11) 0.0254(11)
C10 0.0313(12) 0.0415(14) 0.0452(14) 0.0242(12) 0.0171(11) 0.0169(11)
C31 0.0337(12) 0.0376(13) 0.0342(12) 0.0170(11) 0.0162(10) 0.0217(10)
C13 0.0310(12) 0.0351(12) 0.0323(12) 0.0121(10) 0.0126(10) 0.0201(10)
C23 0.0324(12) 0.0319(12) 0.0497(15) 0.0195(11) 0.0265(12) 0.0125(10)
C12 0.0492(15) 0.0525(15) 0.0347(13) 0.0221(12) 0.0232(12) 0.0312(13)
C25 0.0332(13) 0.0432(14) 0.0339(13) 0.0127(11) 0.0204(11) 0.0110(11)
C33 0.0287(12) 0.0450(14) 0.0314(13) 0.0129(11) 0.0130(10) 0.0106(11)
C6 0.0298(12) 0.0388(13) 0.0508(15) 0.0251(12) 0.0201(11) 0.0156(10)
C15 0.0413(14) 0.0355(13) 0.0421(14) 0.0203(11) 0.0243(12) 0.0193(11)
C14 0.0441(14) 0.0356(13) 0.0431(14) 0.0201(11) 0.0222(12) 0.0219(11)
C20 0.0401(14) 0.0490(15) 0.0326(13) 0.0091(12) 0.0132(11) 0.0243(12)
C32 0.0338(13) 0.0655(18) 0.0349(14) 0.0198(13) 0.0202(11) 0.0169(13)
C21 0.0387(14) 0.0700(19) 0.0375(15) 0.0250(14) 0.0205(12) 0.0192(14)
C24 0.0304(13) 0.0414(14) 0.0408(14) 0.0071(12) 0.0152(11) 0.0074(11)
C7 0.0339(13) 0.0427(14) 0.0618(18) 0.0286(14) 0.0202(13) 0.0190(11)
C19 0.0434(15) 0.0602(17) 0.0351(14) 0.0134(13) 0.0115(12) 0.0316(14)
C17 0.0506(16) 0.0421(14) 0.0337(13) 0.0063(12) 0.0148(12) 0.0238(13)
C16 0.0420(14) 0.0457(15) 0.0343(13) 0.0105(12) 0.0092(11) 0.0266(12)
C22 0.0474(17) 0.090(2) 0.0490(17) 0.0388(17) 0.0330(15) 0.0251(16)
C30 0.094(2) 0.072(2) 0.0343(15) 0.0187(15) 0.0266(16) 0.065(2)
C29 0.100(3) 0.095(3) 0.0309(14) 0.0251(16) 0.0243(16) 0.080(2)
C27 0.0466(17) 0.062(2) 0.065(2) 0.0445(18) -0.0124(16) -0.0068(15)
C26 0.0440(18) 0.070(2) 0.087(3) 0.058(2) -0.0189(18) -0.0186(16)
C35 0.059(2) 0.0360(15) 0.123(3) 0.0134(18) 0.063(2) 0.0137(14)
C36 0.060(2) 0.0365(16) 0.122(3) 0.0114(18) 0.062(2) 0.0131(14)
O3 0.132(8) 0.055(5) 0.069(6) 0.027(4) 0.044(6) 0.012(5)
O4 0.33(2) 0.132(9) 0.071(6) 0.078(7) 0.116(10) 0.150(12)
O5 0.158(10) 0.088(7) 0.139(10) 0.077(7) 0.069(8) 0.095(7)

loop_
_atom_type_symbol
_atom_type_description
_atom_type_scat_dispersion_real
_atom_type_scat_dispersion_imag
_atom_type_scat_source
C C 0.0033 0.0016 'International Tables Vol C Tables 4.2.6.8 and 6.1.1.4'
H H 0.0000 0.0000 'International Tables Vol C Tables 4.2.6.8 and 6.1.1.4'
N N 0.0061 0.0033 'International Tables Vol C Tables 4.2.6.8 and 6.1.1.4'
O O 0.0106 0.0060 'International Tables Vol C Tables 4.2.6.8 and 6.1.1.4'
Ni Ni 0.3393 1.1124 'International Tables Vol C Tables 4.2.6.8 and 6.1.1.4'
Tc Tc -1.4390 0.7593 'International Tables Vol C Tables 4.2.6.8 and 6.1.1.4'

loop_
_geom_angle_atom_site_label_1
_geom_angle_atom_site_label_2
_geom_angle_atom_site_label_3
_geom_angle
_geom_angle_site_symmetry_1
_geom_angle_site_symmetry_3
N8 Ni1 N4 95.69(8) . 2_566
N8 Ni1 O1 171.15(7) . .
N4 Ni1 O1 92.79(7) 2_566 .
N8 Ni1 N6 88.19(8) . 2_556
N4 Ni1 N6 92.99(8) 2_566 2_556
O1 Ni1 N6 88.86(7) . 2_556
N8 Ni1 O2 91.71(7) . 2
N4 Ni1 O2 172.60(7) 2_566 2
O1 Ni1 O2 79.81(6) . 2
N6 Ni1 O2 87.15(7) 2_556 2
N8 Ni1 N2 90.54(8) . 2_666
N4 Ni1 N2 90.20(8) 2_566 2_666
O1 Ni1 N2 91.95(8) . 2_666
N6 Ni1 N2 176.67(8) 2_556 2_666
O2 Ni1 N2 89.81(7) 2 2_666
O4 Tc1 O5 108.0(6) . .
O4 Tc1 O3 106.0(6) . .
O5 Tc1 O3 109.1(6) . .
O4 Tc1 O6 115.1(8) . .
O5 Tc1 O6 109.1(7) . .
O3 Tc1 O6 109.4(6) . .
C38 O1 Ni1 112.34(14) . .
C38 O2 Ni1 112.21(14) . 2
C34 N8 C33 105.41(19) . .
C34 N8 Ni1 125.83(16) . .
C33 N8 Ni1 128.76(16) . .
C34 N7 C32 107.0(2) . .
C34 N7 C18 126.0(2) . .
C32 N7 C18 126.9(2) . .
C28 N6 C27 105.0(2) . .
C28 N6 Ni1 122.49(16) . 2_556
C27 N6 Ni1 132.40(18) . 2_556
C28 N5 C26 105.4(2) . .
C28 N5 C8 125.8(2) . .
C26 N5 C8 128.7(2) . .
C31 N4 C30 105.7(2) . .
C31 N4 Ni1 126.01(17) . 2_566
C30 N4 Ni1 127.26(18) . 2_566
C37 N2 C35 103.3(2) . .
C37 N2 Ni1 130.51(17) . 2_666
C35 N2 Ni1 124.96(18) . 2_666
C31 N3 C29 106.6(2) . .
C31 N3 C13 124.1(2) . .
C29 N3 C13 129.1(2) . .
C6 C2 C10 117.4(2) . .
C6 C2 C1 124.5(2) . .
C10 C2 C1 118.0(2) . .
C11 C3 C15 116.9(2) . .
C11 C3 C1 124.6(2) . .
C15 C3 C1 118.4(2) . .
C36 N1 C37 105.9(2) . .
C36 N1 C23 125.2(2) . .
C37 N1 C23 128.2(2) . .
C16 C4 C20 118.2(2) . .
C16 C4 C1 118.9(2) . .
C20 C4 C1 122.8(2) . .
C5 C1 C3 105.98(17) . .
C5 C1 C2 112.63(17) . .
C3 C1 C2 111.31(17) . .
C5 C1 C4 111.69(17) . .
C3 C1 C4 110.58(17) . .
C2 C1 C4 104.78(17) . .
O1 C38 O2 126.0(2) . .
O1 C38 C38 117.6(2) . 2
O2 C38 C38 116.4(2) . 2
C21 C5 C25 117.7(2) . .
C21 C5 C1 123.3(2) . .
C25 C5 C1 118.8(2) . .
C7 C8 C9 120.0(2) . .
C7 C8 N5 120.6(2) . .
C9 C8 N5 119.3(2) . .
N8 C34 N7 111.6(2) . .
N8 C34 H34A 124.2 . .
N7 C34 H34A 124.2 . .
N6 C28 N5 112.1(2) . .
N6 C28 H28A 124.0 . .
N5 C28 H28A 124.0 . .
C17 C18 C19 121.0(2) . .
C17 C18 N7 119.6(2) . .
C19 C18 N7 119.5(2) . .
C10 C9 C8 118.9(2) . .
C10 C9 H9A 120.5 . .
C8 C9 H9A 120.5 . .
N2 C37 N1 114.3(2) . .
N2 C37 H37A 122.9 . .
N1 C37 H37A 122.9 . .
C12 C11 C3 122.2(2) . .
C12 C11 H11A 118.9 . .
C3 C11 H11A 118.9 . .
C9 C10 C2 122.3(2) . .
C9 C10 H10A 118.8 . .
C2 C10 H10A 118.8 . .
N4 C31 N3 111.7(2) . .
N4 C31 H31A 124.1 . .
N3 C31 H31A 124.1 . .
C12 C13 C14 120.0(2) . .
C12 C13 N3 120.3(2) . .
C14 C13 N3 119.7(2) . .
C24 C23 C22 121.1(2) . .
C24 C23 N1 120.1(2) . .
C22 C23 N1 118.8(2) . .
C13 C12 C11 119.3(2) . .
C13 C12 H12A 120.3 . .
C11 C12 H12A 120.3 . .
C24 C25 C5 121.8(2) . .
C24 C25 H25A 119.1 . .
C5 C25 H25A 119.1 . .
C32 C33 N8 109.9(2) . .
C32 C33 H33A 125.0 . .
N8 C33 H33A 125.0 . .
C2 C6 C7 121.0(2) . .
C2 C6 H6B 119.5 . .
C7 C6 H6B 119.5 . .
C14 C15 C3 121.3(2) . .
C14 C15 H15A 119.3 . .
C3 C15 H15A 119.3 . .
C13 C14 C15 119.8(2) . .
C13 C14 H14A 120.1 . .
C15 C14 H14A 120.1 . .
C19 C20 C4 120.2(2) . .
C19 C20 H20A 119.9 . .
C4 C20 H20A 119.9 . .
C33 C32 N7 106.0(2) . .
C33 C32 H32A 127.0 . .
N7 C32 H32A 127.0 . .
C22 C21 C5 120.9(3) . .
C22 C21 H21A 119.6 . .
C5 C21 H21A 119.6 . .
C23 C24 C25 118.8(2) . .
C23 C24 H24A 120.6 . .
C25 C24 H24A 120.6 . .
C8 C7 C6 120.1(2) . .
C8 C7 H7A 120.0 . .
C6 C7 H7A 120.0 . .
C20 C19 C18 119.8(2) . .
C20 C19 H19A 120.1 . .
C18 C19 H19A 120.1 . .
C18 C17 C16 119.6(2) . .
C18 C17 H17A 120.2 . .
C16 C17 H17A 120.2 . .
C4 C16 C17 121.1(2) . .
C4 C16 H16A 119.4 . .
C17 C16 H16A 119.4 . .
C21 C22 C23 119.6(3) . .
C21 C22 H22A 120.2 . .
C23 C22 H22A 120.2 . .
N4 C30 C29 110.1(2) . .
N4 C30 H30A 124.9 . .
C29 C30 H30A 124.9 . .
C30 C29 N3 105.9(3) . .
C30 C29 H29A 127.1 . .
N3 C29 H29A 127.1 . .
C26 C27 N6 110.2(3) . .
C26 C27 H27A 124.9 . .
N6 C27 H27A 124.9 . .
C27 C26 N5 107.3(3) . .
C27 C26 H26A 126.4 . .
N5 C26 H26A 126.4 . .
N2 C35 C36 110.5(3) . .
N2 C35 H35A 124.7 . .
C36 C35 H35A 124.7 . .
N1 C36 C35 105.5(3) . .
N1 C36 H36A 127.2 . .
C35 C36 H36A 127.2 . .

loop_
_geom_bond_atom_site_label_1
_geom_bond_atom_site_label_2
_geom_bond_distance
_geom_bond_site_symmetry_2
Ni1 N8 2.0725(19) .
Ni1 N4 2.072(2) 2_566
Ni1 O1 2.0944(16) .
Ni1 N6 2.0889(18) 2_556
Ni1 O2 2.1011(16) 2
Ni1 N2 2.1000(19) 2_666
Tc1 O4 1.691(12) .
Tc1 O5 1.732(8) .
Tc1 O3 1.751(9) .
Tc1 O6 1.776(15) .
O1 C38 1.243(3) .
O2 C38 1.260(3) .
O2 Ni1 2.1011(16) 2
N8 C34 1.307(3) .
N8 C33 1.377(3) .
N7 C34 1.343(3) .
N7 C32 1.372(3) .
N7 C18 1.440(3) .
N6 C28 1.318(3) .
N6 C27 1.350(3) .
N6 Ni1 2.0889(18) 2_556
N5 C28 1.345(3) .
N5 C26 1.361(4) .
N5 C8 1.428(3) .
N4 C31 1.310(3) .
N4 C30 1.351(3) .
N4 Ni1 2.072(2) 2_566
N2 C37 1.290(3) .
N2 C35 1.382(4) .
N2 Ni1 2.1001(19) 2_666
N3 C31 1.345(3) .
N3 C29 1.366(4) .
N3 C13 1.426(3) .
C2 C6 1.380(3) .
C2 C10 1.394(3) .
C2 C1 1.543(3) .
C3 C11 1.386(3) .
C3 C15 1.404(3) .
C3 C1 1.542(3) .
N1 C36 1.367(4) .
N1 C37 1.331(3) .
N1 C23 1.432(3) .
C4 C16 1.392(3) .
C4 C20 1.394(3) .
C4 C1 1.554(3) .
C1 C5 1.542(3) .
C38 C38 1.556(4) 2
C5 C21 1.396(4) .
C5 C25 1.388(3) .
C8 C7 1.372(4) .
C8 C9 1.389(4) .
C34 H34A 0.9300 .
C28 H28A 0.9300 .
C18 C17 1.364(4) .
C18 C19 1.374(4) .
C9 C10 1.375(3) .
C9 H9A 0.9300 .
C37 H37A 0.9300 .
C11 C12 1.375(4) .
C11 H11A 0.9300 .
C10 H10A 0.9300 .
C31 H31A 0.9300 .
C13 C12 1.391(4) .
C13 C14 1.374(4) .
C23 C24 1.377(4) .
C23 C22 1.373(4) .
C12 H12A 0.9300 .
C25 C24 1.391(3) .
C25 H25A 0.9300 .
C33 C32 1.343(4) .
C33 H33A 0.9300 .
C6 C7 1.394(4) .
C6 H6B 0.9300 .
C15 C14 1.384(4) .
C15 H15A 0.9300 .
C14 H14A 0.9300 .
C20 C19 1.392(4) .
C20 H20A 0.9300 .
C32 H32A 0.9300 .
C21 C22 1.390(4) .
C21 H21A 0.9300 .
C24 H24A 0.9300 .
C7 H7A 0.9300 .
C19 H19A 0.9300 .
C17 C16 1.384(4) .
C17 H17A 0.9300 .
C16 H16A 0.9300 .
C22 H22A 0.9300 .
C30 C29 1.357(4) .
C30 H30A 0.9300 .
C29 H29A 0.9300 .
C27 C26 1.337(4) .
C27 H27A 0.9300 .
C26 H26A 0.9300 .
C35 C36 1.351(4) .
C35 H35A 0.9300 .
C36 H36A 0.9300 .
